data_4028172
loop_
_publ_author_name
'Yu-Chiao Shih'
'Ya-Ying Yang'
'Chun-Chi Lin'
'Tun-Cheng Chien'

_publ_section_title
;
 Synthesis of 6-Alkyluridines from 6-Cyanouridine via Zinc(II)
 Chloride-Catalyzed Nucleophilic Substitution with Alkyl Grignard Reagents
;
_journal_name_full 'Journal of Organic Chemistry'
_journal_page_first 4027
_journal_page_last 4036
_journal_paper_doi 10.1021/jo400364p
_journal_volume 78
_journal_year 2013
_chemical_formula_moiety 'C8 H9 N3 O'
_chemical_formula_sum 'C8 H9 N3 O'
_chemical_formula_weight 163.18
_chemical_name_systematic
;
 ?
;
_space_group_IT_number 2
_symmetry_cell_setting triclinic
_symmetry_space_group_name_Hall '-P 1'
_symmetry_space_group_name_H-M 'P -1'
_atom_sites_solution_hydrogens geom
_atom_sites_solution_primary direct
_atom_sites_solution_secondary difmap
_audit_creation_method SHELXL-97
_cell_angle_alpha 76.749(2)
_cell_angle_beta 76.821(2)
_cell_angle_gamma 83.472(3)
_cell_formula_units_Z 2
_cell_length_a 6.7751(13)
_cell_length_b 7.1451(13)
_cell_length_c 8.7889(16)
_cell_measurement_reflns_used 0
_cell_measurement_temperature 200(2)
_cell_measurement_theta_max 0
_cell_measurement_theta_min 0
_cell_volume 402.38(13)
_computing_molecular_graphics 'Ortep-3 for Windows (Farrugia, 1997)'
_computing_publication_material 'WinGX publication routines (Farrugia, 1999)'
_computing_structure_refinement 'SHELXL-97 (Sheldrick, 1997)'
_computing_structure_solution 'SHELXS-86 (Sheldrick, 1986)'
_diffrn_ambient_temperature 200(2)
_diffrn_measured_fraction_theta_full 0.957
_diffrn_measured_fraction_theta_max 0.957
_diffrn_radiation_monochromator graphite
_diffrn_radiation_source 'fine-focus sealed tube'
_diffrn_radiation_type MoK\a
_diffrn_radiation_wavelength 0.71073
_diffrn_reflns_av_R_equivalents 0.1282
_diffrn_reflns_av_sigmaI/netI 0.0879
_diffrn_reflns_limit_h_max 8
_diffrn_reflns_limit_h_min -7
_diffrn_reflns_limit_k_max 8
_diffrn_reflns_limit_k_min -8
_diffrn_reflns_limit_l_max 10
_diffrn_reflns_limit_l_min -10
_diffrn_reflns_number 2551
_diffrn_reflns_theta_full 25.03
_diffrn_reflns_theta_max 25.03
_diffrn_reflns_theta_min 2.94
_exptl_absorpt_coefficient_mu 0.094
_exptl_absorpt_correction_T_max 0.9944
_exptl_absorpt_correction_T_min 0.9572
_exptl_absorpt_correction_type multi-scan
_exptl_crystal_colour colorless
_exptl_crystal_density_diffrn 1.347
_exptl_crystal_description prism
_exptl_crystal_F_000 172
_exptl_crystal_size_max 0.47
_exptl_crystal_size_mid 0.44
_exptl_crystal_size_min 0.06
_refine_diff_density_max 0.491
_refine_diff_density_min -0.452
_refine_diff_density_rms 0.106
_refine_ls_extinction_method none
_refine_ls_goodness_of_fit_ref 1.248
_refine_ls_hydrogen_treatment fixed
_refine_ls_matrix_type full
_refine_ls_number_parameters 109
_refine_ls_number_reflns 1365
_refine_ls_number_restraints 0
_refine_ls_restrained_S_all 1.248
_refine_ls_R_factor_all 0.1242
_refine_ls_R_factor_gt 0.1088
_refine_ls_shift/su_max 0.000
_refine_ls_shift/su_mean 0.000
_refine_ls_structure_factor_coef Fsqd
_refine_ls_weighting_details 'calc w=1/[\s^2^(Fo^2^)+(0.2000P)^2^+0.0000P] where P=(Fo^2^+2Fc^2^)/3'
_refine_ls_weighting_scheme calc
_refine_ls_wR_factor_gt 0.3069
_refine_ls_wR_factor_ref 0.3292
_reflns_number_gt 1016
_reflns_number_total 1365
_reflns_threshold_expression >2sigma(I)
_cod_data_source_file jo400364p_si_002.cif
_cod_data_source_block a10953
_cod_database_code 4028172

loop_
_symmetry_equiv_pos_as_xyz
'x, y, z'
'-x, -y, -z'

loop_
_atom_site_label
_atom_site_type_symbol
_atom_site_fract_x
_atom_site_fract_y
_atom_site_fract_z
_atom_site_U_iso_or_equiv
_atom_site_adp_type
_atom_site_occupancy
_atom_site_symmetry_multiplicity
_atom_site_calc_flag
_atom_site_refinement_flags
C1 C 0.2037(5) -0.1129(5) 0.7688(4) 0.0310(10) Uani 1 1 d .
C2 C 0.2313(5) 0.0038(5) 0.6094(4) 0.0258(9) Uani 1 1 d .
C3 C 0.1997(6) 0.2940(5) 0.7283(4) 0.0417(11) Uani 1 1 d .
H3A H 0.2001 0.4341 0.6902 0.063 Uiso 1 1 calc R
H3B H 0.3112 0.2488 0.7845 0.063 Uiso 1 1 calc R
H3C H 0.0701 0.2611 0.8016 0.063 Uiso 1 1 calc R
C4 C 0.2536(5) 0.3213(4) 0.4400(4) 0.0283(10) Uani 1 1 d .
C5 C 0.2991(6) 0.3590(5) 0.1527(4) 0.0371(11) Uani 1 1 d .
H5A H 0.3124 0.2805 0.0725 0.056 Uiso 1 1 calc R
H5B H 0.4211 0.4307 0.1309 0.056 Uiso 1 1 calc R
H5C H 0.1798 0.4498 0.1480 0.056 Uiso 1 1 calc R
C6 C 0.2784(5) 0.0339(4) 0.3247(4) 0.0236(9) Uani 1 1 d .
C7 C 0.3006(6) -0.0477(5) 0.1982(4) 0.0374(11) Uani 1 1 d .
H7A H 0.3154 0.0306 0.0936 0.045 Uiso 1 1 calc R
H7B H 0.3016 -0.1837 0.2131 0.045 Uiso 1 1 calc R
C8 C 0.2542(5) -0.0817(4) 0.4863(4) 0.0253(9) Uani 1 1 d .
H8 H 0.2548 -0.2180 0.5040 0.030 Uiso 1 1 calc R
N1 N 0.1828(5) -0.2133(5) 0.8933(4) 0.0453(11) Uani 1 1 d .
N2 N 0.2259(4) 0.2017(4) 0.5924(3) 0.0294(9) Uani 1 1 d .
N3 N 0.2753(4) 0.2331(4) 0.3128(3) 0.0283(9) Uani 1 1 d .
O1 O 0.2577(4) 0.4937(3) 0.4240(3) 0.0460(10) Uani 1 1 d .

loop_
_atom_site_aniso_label
_atom_site_aniso_U_11
_atom_site_aniso_U_22
_atom_site_aniso_U_33
_atom_site_aniso_U_23
_atom_site_aniso_U_13
_atom_site_aniso_U_12
C1 0.0345(19) 0.0364(19) 0.0196(19) 0.0084(15) -0.0110(14) -0.0098(14)
C2 0.0314(18) 0.0282(18) 0.0150(17) 0.0076(14) -0.0088(13) -0.0072(13)
C3 0.064(3) 0.040(2) 0.023(2) -0.0056(16) -0.0134(17) -0.0030(17)
C4 0.043(2) 0.0211(17) 0.0193(19) 0.0055(14) -0.0106(15) -0.0066(14)
C5 0.057(2) 0.0312(19) 0.0167(19) 0.0154(15) -0.0106(16) -0.0133(16)
C6 0.0293(17) 0.0238(17) 0.0154(17) 0.0073(13) -0.0076(13) -0.0095(12)
C7 0.053(2) 0.037(2) 0.0202(19) 0.0029(15) -0.0112(16) -0.0078(17)
C8 0.0329(19) 0.0247(18) 0.0170(19) 0.0072(14) -0.0108(14) -0.0092(14)
N1 0.056(2) 0.052(2) 0.0226(18) 0.0139(15) -0.0135(15) -0.0157(16)
N2 0.0412(18) 0.0313(17) 0.0142(15) 0.0042(12) -0.0092(12) -0.0081(12)
N3 0.0383(17) 0.0290(16) 0.0128(16) 0.0105(12) -0.0076(12) -0.0085(12)
O1 0.075(2) 0.0262(15) 0.0338(16) 0.0056(11) -0.0141(14) -0.0109(12)

loop_
_atom_type_symbol
_atom_type_description
_atom_type_scat_dispersion_real
_atom_type_scat_dispersion_imag
_atom_type_scat_source
C C 0.0033 0.0016 'International Tables Vol C Tables 4.2.6.8 and 6.1.1.4'
H H 0.0000 0.0000 'International Tables Vol C Tables 4.2.6.8 and 6.1.1.4'
N N 0.0061 0.0033 'International Tables Vol C Tables 4.2.6.8 and 6.1.1.4'
O O 0.0106 0.0060 'International Tables Vol C Tables 4.2.6.8 and 6.1.1.4'

loop_
_geom_angle_atom_site_label_1
_geom_angle_atom_site_label_2
_geom_angle_atom_site_label_3
_geom_angle
N1 C1 C2 177.0(4)
C8 C2 N2 123.1(3)
C8 C2 C1 119.0(3)
N2 C2 C1 117.8(3)
N2 C3 H3A 109.5
N2 C3 H3B 109.5
H3A C3 H3B 109.5
N2 C3 H3C 109.5
H3A C3 H3C 109.5
H3B C3 H3C 109.5
O1 C4 N3 122.9(3)
O1 C4 N2 120.3(3)
N3 C4 N2 116.8(3)
N3 C5 H5A 109.5
N3 C5 H5B 109.5
H5A C5 H5B 109.5
N3 C5 H5C 109.5
H5A C5 H5C 109.5
H5B C5 H5C 109.5
C7 C6 N3 123.5(3)
C7 C6 C8 121.4(3)
N3 C6 C8 115.1(3)
C6 C7 H7A 120.0
C6 C7 H7B 120.0
H7A C7 H7B 120.0
C2 C8 C6 119.9(3)
C2 C8 H8 120.1
C6 C8 H8 120.1
C2 N2 C4 120.0(3)
C2 N2 C3 122.6(3)
C4 N2 C3 117.3(3)
C4 N3 C6 125.0(3)
C4 N3 C5 116.9(3)
C6 N3 C5 118.1(3)

loop_
_geom_bond_atom_site_label_1
_geom_bond_atom_site_label_2
_geom_bond_distance
C1 N1 1.151(5)
C1 C2 1.440(4)
C2 C8 1.332(5)
C2 N2 1.384(4)
C3 N2 1.460(5)
C3 H3A 0.9800
C3 H3B 0.9800
C3 H3C 0.9800
C4 O1 1.210(4)
C4 N3 1.377(5)
C4 N2 1.399(4)
C5 N3 1.471(4)
C5 H5A 0.9800
C5 H5B 0.9800
C5 H5C 0.9800
C6 C7 1.341(5)
C6 N3 1.401(4)
C6 C8 1.454(4)
C7 H7A 0.9500
C7 H7B 0.9500
C8 H8 0.9500
